data_7122226
loop_
_publ_author_name
'Zhong, Xia'
'Tang, Qiong'
'Zhou, Pengfei'
'Zhong, Ziwei'
'Dong, Shunxi'
'Liu, Xiaohua'
'Feng, Xiaoming'

_publ_section_title
;
 Asymmetric synthesis of polysubstituted methylenecyclobutanes via
 catalytic [2+2] cycloaddition reactions of N-allenamides.
;
_journal_issue 74
_journal_name_full 'Chemical communications (Cambridge, England)'
_journal_page_first 10511
_journal_page_last 10514
_journal_paper_doi 10.1039/c8cc06416d
_journal_volume 54
_journal_year 2018
_chemical_formula_sum 'C42 H49 N O7 S Si'
_chemical_formula_weight 739.97
_space_group_crystal_system monoclinic
_space_group_IT_number 14
_space_group_name_Hall '-P 2ybc'
_space_group_name_H-M_alt 'P 1 21/c 1'
_symmetry_space_group_name_Hall '-P 2ybc'
_symmetry_space_group_name_H-M 'P 1 21/c 1'
_atom_sites_solution_hydrogens geom
_audit_creation_method SHELXL-2016/6
_audit_update_record
;
2018-08-21 deposited with the CCDC.
2018-08-23 downloaded from the CCDC.
;
_cell_angle_alpha 90
_cell_angle_beta 97.0250(10)
_cell_angle_gamma 90
_cell_formula_units_Z 4
_cell_length_a 14.9380(2)
_cell_length_b 19.9785(3)
_cell_length_c 13.3618(2)
_cell_measurement_reflns_used 9868
_cell_measurement_temperature 170(2)
_cell_measurement_theta_max 65.10
_cell_measurement_theta_min 3.71
_cell_volume 3957.74(10)
_computing_structure_refinement 'SHELXL-2016/6 (Sheldrick, 2016)'
_computing_structure_solution 'SHELXT 2014/5 (Sheldrick, 2014)'
_diffrn_ambient_temperature 170(2)
_diffrn_measured_fraction_theta_full 0.994
_diffrn_measured_fraction_theta_max 0.994
_diffrn_measurement_device_type 'BRUKER D8 VENTURE PHOTON II'
_diffrn_radiation_type CuK\a
_diffrn_radiation_wavelength 1.54178
_diffrn_reflns_av_R_equivalents 0.0518
_diffrn_reflns_av_unetI/netI 0.0299
_diffrn_reflns_Laue_measured_fraction_full 0.994
_diffrn_reflns_Laue_measured_fraction_max 0.994
_diffrn_reflns_limit_h_max 16
_diffrn_reflns_limit_h_min -17
_diffrn_reflns_limit_k_max 23
_diffrn_reflns_limit_k_min -23
_diffrn_reflns_limit_l_max 15
_diffrn_reflns_limit_l_min -15
_diffrn_reflns_number 36419
_diffrn_reflns_point_group_measured_fraction_full 0.994
_diffrn_reflns_point_group_measured_fraction_max 0.994
_diffrn_reflns_theta_full 65.126
_diffrn_reflns_theta_max 65.126
_diffrn_reflns_theta_min 2.981
_exptl_absorpt_coefficient_mu 1.420
_exptl_crystal_colour colourless
_exptl_crystal_density_diffrn 1.242
_exptl_crystal_description BLOCK
_exptl_crystal_F_000 1576
_exptl_crystal_size_max 0.090
_exptl_crystal_size_mid 0.090
_exptl_crystal_size_min 0.080
_refine_diff_density_max 0.274
_refine_diff_density_min -0.456
_refine_diff_density_rms 0.043
_refine_ls_extinction_method none
_refine_ls_goodness_of_fit_ref 1.042
_refine_ls_hydrogen_treatment constr
_refine_ls_matrix_type full
_refine_ls_number_parameters 477
_refine_ls_number_reflns 6726
_refine_ls_number_restraints 0
_refine_ls_restrained_S_all 1.042
_refine_ls_R_factor_all 0.0511
_refine_ls_R_factor_gt 0.0400
_refine_ls_shift/su_max 0.001
_refine_ls_shift/su_mean 0.000
_refine_ls_structure_factor_coef Fsqd
_refine_ls_weighting_details 'w=1/[\s^2^(Fo^2^)+(0.0715P)^2^+0.8249P] where P=(Fo^2^+2Fc^2^)/3'
_refine_ls_weighting_scheme calc
_refine_ls_wR_factor_gt 0.1148
_refine_ls_wR_factor_ref 0.1233
_reflns_Friedel_coverage 0.000
_reflns_number_gt 5561
_reflns_number_total 6726
_reflns_threshold_expression 'I > 2\s(I)'
_cod_data_source_file c8cc06416d2.cif
_cod_data_source_block cu_20180607_ZX_02_0ma_a
_cod_depositor_comments 'Adding full bibliography for 7122225--7122226.cif.'
_cod_database_code 7122226
_shelx_shelxl_version_number 2016/6
_shelx_space_group_comment
;
The symmetry employed for this shelxl refinement is uniquely defined
by the following loop, which should always be used as a source of
symmetry information in preference to the above space-group names.
They are only intended as comments.
;
_shelx_estimated_absorpt_t_min 0.883
_shelx_estimated_absorpt_t_max 0.895

loop_
_space_group_symop_operation_xyz
'x, y, z'
'-x, y+1/2, -z+1/2'
'-x, -y, -z'
'x, -y-1/2, z-1/2'

loop_
_atom_site_label
_atom_site_type_symbol
_atom_site_fract_x
_atom_site_fract_y
_atom_site_fract_z
_atom_site_U_iso_or_equiv
_atom_site_adp_type
_atom_site_occupancy
_atom_site_site_symmetry_order
_atom_site_calc_flag
_atom_site_refinement_flags_posn
_atom_site_refinement_flags_adp
S001 S 0.85609(4) 0.74477(3) 0.21138(4) 0.05285(16) Uani 1 1 d . .
Si02 Si 0.85972(3) 0.36061(3) 0.46469(4) 0.04451(16) Uani 1 1 d . .
O003 O 0.54244(8) 0.45005(6) 0.31619(9) 0.0376(3) Uani 1 1 d . .
O004 O 0.79057(8) 0.40577(6) 0.38581(9) 0.0354(3) Uani 1 1 d . .
O005 O 0.66457(9) 0.38137(6) 0.22375(9) 0.0403(3) Uani 1 1 d . .
O006 O 0.62934(9) 0.46738(7) 0.46189(9) 0.0437(3) Uani 1 1 d . .
O007 O 0.66684(10) 0.46945(7) 0.12120(9) 0.0471(3) Uani 1 1 d . .
O008 O 0.85205(13) 0.75971(8) 0.10643(13) 0.0691(5) Uani 1 1 d . .
O009 O 0.93255(11) 0.71164(8) 0.26368(17) 0.0753(5) Uani 1 1 d . .
N00A N 0.76755(11) 0.69585(8) 0.22507(13) 0.0466(4) Uani 1 1 d . .
C00B C 0.61977(11) 0.46670(8) 0.37167(12) 0.0326(4) Uani 1 1 d . .
C00C C 0.69030(11) 0.48816(9) 0.30302(12) 0.0312(4) Uani 1 1 d . .
C00D C 0.67279(11) 0.44666(9) 0.20514(12) 0.0359(4) Uani 1 1 d . .
C00E C 0.85797(11) 0.48478(9) 0.28222(13) 0.0361(4) Uani 1 1 d . .
C00F C 0.73359(12) 0.61046(9) 0.34774(13) 0.0363(4) Uani 1 1 d . .
C00G C 0.78882(11) 0.47427(9) 0.35745(12) 0.0336(4) Uani 1 1 d . .
C00H C 0.67813(11) 0.56482(9) 0.27352(12) 0.0341(4) Uani 1 1 d . .
H00H H 0.701600 0.570542 0.207084 0.041 Uiso 1 1 calc R U
C00I C 0.57855(12) 0.58552(9) 0.25803(14) 0.0372(4) Uani 1 1 d . .
C00J C 0.75612(13) 0.58451(10) 0.45307(13) 0.0411(4) Uani 1 1 d . .
H00A H 0.699803 0.577517 0.483781 0.049 Uiso 1 1 calc R U
H00B H 0.793095 0.617987 0.494194 0.049 Uiso 1 1 calc R U
C00K C 0.80804(13) 0.51842(9) 0.45331(13) 0.0391(4) Uani 1 1 d . .
H00C H 0.794298 0.491738 0.511972 0.047 Uiso 1 1 calc R U
H00D H 0.873355 0.528690 0.463589 0.047 Uiso 1 1 calc R U
C00L C 0.90711(12) 0.54362(10) 0.27663(14) 0.0418(4) Uani 1 1 d . .
H00L H 0.898101 0.579599 0.320794 0.050 Uiso 1 1 calc R U
C00M C 0.83770(13) 0.81893(10) 0.27681(15) 0.0440(4) Uani 1 1 d . .
C00N C 0.76952(13) 0.66808(10) 0.32429(15) 0.0430(4) Uani 1 1 d . .
H00N H 0.799517 0.693491 0.378432 0.052 Uiso 1 1 calc R U
C00O C 0.52775(13) 0.57920(10) 0.16447(15) 0.0450(4) Uani 1 1 d . .
H00O H 0.555573 0.563820 0.108503 0.054 Uiso 1 1 calc R U
C00P C 0.53622(13) 0.60973(10) 0.33847(15) 0.0435(4) Uani 1 1 d . .
H00P H 0.570297 0.615762 0.402661 0.052 Uiso 1 1 calc R U
C00Q C 0.87486(13) 0.43293(10) 0.21675(15) 0.0437(4) Uani 1 1 d . .
H00Q H 0.842361 0.392152 0.218435 0.052 Uiso 1 1 calc R U
C00R C 0.68229(14) 0.71535(10) 0.16894(16) 0.0464(5) Uani 1 1 d . .
C00S C 0.96890(13) 0.55078(11) 0.20796(16) 0.0490(5) Uani 1 1 d . .
H00S H 1.000555 0.591790 0.204525 0.059 Uiso 1 1 calc R U
C00T C 0.98469(14) 0.49882(12) 0.14469(16) 0.0518(5) Uani 1 1 d . .
H00T H 1.027451 0.503624 0.098077 0.062 Uiso 1 1 calc R U
C00U C 0.44519(15) 0.62501(12) 0.32549(18) 0.0548(5) Uani 1 1 d . .
H00U H 0.417076 0.640859 0.380978 0.066 Uiso 1 1 calc R U
C00V C 0.61647(16) 0.74490(10) 0.21777(17) 0.0519(5) Uani 1 1 d . .
H00V H 0.626835 0.752902 0.288324 0.062 Uiso 1 1 calc R U
C00W C 0.46659(13) 0.43844(11) 0.37164(16) 0.0492(5) Uani 1 1 d . .
H00E H 0.415714 0.420981 0.325810 0.074 Uiso 1 1 calc R U
H00F H 0.449078 0.480622 0.401238 0.074 Uiso 1 1 calc R U
H00G H 0.483589 0.405849 0.425428 0.074 Uiso 1 1 calc R U
C00X C 0.93764(14) 0.43963(11) 0.14978(16) 0.0509(5) Uani 1 1 d . .
H00X H 0.948567 0.403357 0.106940 0.061 Uiso 1 1 calc R U
C00Y C 0.86783(14) 0.82416(11) 0.37838(16) 0.0524(5) Uani 1 1 d . .
H00Y H 0.902019 0.789051 0.412379 0.063 Uiso 1 1 calc R U
C00Z C 0.82470(15) 0.27204(11) 0.43005(17) 0.0520(5) Uani 1 1 d . .
C010 C 0.43634(15) 0.59519(12) 0.15179(18) 0.0566(6) Uani 1 1 d . .
H010 H 0.402231 0.590814 0.087291 0.068 Uiso 1 1 calc R U
C011 C 0.66761(17) 0.70394(13) 0.06600(18) 0.0602(6) Uani 1 1 d . .
H011 H 0.712677 0.683289 0.032160 0.072 Uiso 1 1 calc R U
C012 C 0.78848(17) 0.87032(11) 0.22704(16) 0.0569(6) Uani 1 1 d . .
H012 H 0.767209 0.866498 0.157306 0.068 Uiso 1 1 calc R U
C013 C 0.53526(17) 0.76282(12) 0.1635(2) 0.0630(6) Uani 1 1 d . .
H013 H 0.489521 0.782496 0.197429 0.076 Uiso 1 1 calc R U
C014 C 0.79919(15) 0.93274(14) 0.38217(19) 0.0625(6) Uani 1 1 d . .
C015 C 0.39513(15) 0.61735(13) 0.2326(2) 0.0624(6) Uani 1 1 d . .
H015 H 0.332472 0.627301 0.224196 0.075 Uiso 1 1 calc R U
C016 C 0.64332(18) 0.34020(12) 0.13558(16) 0.0598(6) Uani 1 1 d . .
H01A H 0.585665 0.354566 0.098971 0.090 Uiso 1 1 calc R U
H01B H 0.638841 0.293328 0.156036 0.090 Uiso 1 1 calc R U
H01C H 0.690990 0.344673 0.091733 0.090 Uiso 1 1 calc R U
C017 C 0.84776(16) 0.88087(13) 0.42983(16) 0.0601(6) Uani 1 1 d . .
H017 H 0.867923 0.884249 0.499886 0.072 Uiso 1 1 calc R U
C018 C 0.83801(18) 0.25611(12) 0.32066(19) 0.0621(6) Uani 1 1 d . .
H01D H 0.800227 0.285971 0.275151 0.093 Uiso 1 1 calc R U
H01E H 0.820819 0.209524 0.305483 0.093 Uiso 1 1 calc R U
H01F H 0.901494 0.262632 0.311391 0.093 Uiso 1 1 calc R U
C019 C 0.77081(17) 0.92676(13) 0.2795(2) 0.0664(7) Uani 1 1 d . .
H019 H 0.738495 0.962556 0.244996 0.080 Uiso 1 1 calc R U
C01A C 0.72468(18) 0.26459(13) 0.44116(19) 0.0642(6) Uani 1 1 d . .
H01G H 0.689453 0.295346 0.394675 0.096 Uiso 1 1 calc R U
H01H H 0.714811 0.275164 0.510581 0.096 Uiso 1 1 calc R U
H01I H 0.705581 0.218463 0.425341 0.096 Uiso 1 1 calc R U
C01B C 0.51992(19) 0.75263(14) 0.0619(2) 0.0713(7) Uani 1 1 d . .
H01J H 0.464157 0.765753 0.025310 0.086 Uiso 1 1 calc R U
C01C C 0.5853(2) 0.72335(15) 0.01279(19) 0.0735(7) Uani 1 1 d . .
H01K H 0.574576 0.716222 -0.057954 0.088 Uiso 1 1 calc R U
C01D C 0.98000(15) 0.37652(14) 0.4500(2) 0.0743(8) Uani 1 1 d . .
H01L H 0.991270 0.364009 0.381693 0.111 Uiso 1 1 calc R U
H01M H 1.018658 0.349793 0.499321 0.111 Uiso 1 1 calc R U
H01N H 0.993486 0.424133 0.461099 0.111 Uiso 1 1 calc R U
C01E C 0.8421(2) 0.37662(14) 0.59858(17) 0.0752(8) Uani 1 1 d . .
H01O H 0.870006 0.419385 0.620662 0.113 Uiso 1 1 calc R U
H01P H 0.869787 0.340486 0.641317 0.113 Uiso 1 1 calc R U
H01Q H 0.777333 0.378399 0.604022 0.113 Uiso 1 1 calc R U
C01F C 0.8791(3) 0.22237(14) 0.5004(3) 0.0934(11) Uani 1 1 d . .
H01R H 0.858000 0.176772 0.484036 0.140 Uiso 1 1 calc R U
H01S H 0.871042 0.232606 0.570470 0.140 Uiso 1 1 calc R U
H01T H 0.943151 0.225931 0.491766 0.140 Uiso 1 1 calc R U
C01G C 0.7776(2) 0.9953(2) 0.4378(3) 0.1055(13) Uani 1 1 d . .
H01U H 0.787263 1.034686 0.396720 0.158 Uiso 1 1 calc R U
H01V H 0.816967 0.997943 0.501976 0.158 Uiso 1 1 calc R U
H01W H 0.714461 0.993971 0.450902 0.158 Uiso 1 1 calc R U

loop_
_atom_site_aniso_label
_atom_site_aniso_U_11
_atom_site_aniso_U_22
_atom_site_aniso_U_33
_atom_site_aniso_U_23
_atom_site_aniso_U_13
_atom_site_aniso_U_12
S001 0.0489(3) 0.0440(3) 0.0709(4) -0.0020(2) 0.0283(3) -0.0077(2)
Si02 0.0384(3) 0.0449(3) 0.0470(3) 0.0030(2) -0.0078(2) 0.0000(2)
O003 0.0318(6) 0.0438(7) 0.0385(6) -0.0014(5) 0.0090(5) -0.0044(5)
O004 0.0329(6) 0.0375(7) 0.0352(6) 0.0001(5) 0.0010(5) -0.0007(5)
O005 0.0455(7) 0.0399(7) 0.0349(6) -0.0107(5) 0.0021(5) 0.0002(6)
O006 0.0441(7) 0.0579(8) 0.0305(6) -0.0004(5) 0.0105(5) -0.0033(6)
O007 0.0550(8) 0.0587(9) 0.0284(6) -0.0023(6) 0.0082(6) -0.0001(7)
O008 0.0871(12) 0.0615(10) 0.0686(10) -0.0134(8) 0.0499(10) -0.0266(9)
O009 0.0431(8) 0.0517(10) 0.1347(17) 0.0044(10) 0.0257(10) -0.0011(7)
N00A 0.0461(9) 0.0415(9) 0.0553(9) 0.0042(7) 0.0190(8) -0.0051(7)
C00B 0.0334(8) 0.0322(9) 0.0333(9) -0.0018(7) 0.0078(7) -0.0004(7)
C00C 0.0296(8) 0.0378(9) 0.0270(8) -0.0032(7) 0.0063(6) 0.0000(7)
C00D 0.0310(8) 0.0469(11) 0.0303(8) -0.0055(7) 0.0060(7) 0.0014(7)
C00E 0.0287(8) 0.0426(10) 0.0369(9) -0.0015(7) 0.0039(7) 0.0014(7)
C00F 0.0336(9) 0.0381(10) 0.0387(9) -0.0040(7) 0.0101(7) -0.0002(7)
C00G 0.0319(8) 0.0377(9) 0.0311(8) -0.0034(7) 0.0036(7) -0.0011(7)
C00H 0.0341(9) 0.0377(10) 0.0316(8) 0.0004(7) 0.0083(7) -0.0009(7)
C00I 0.0362(9) 0.0344(9) 0.0416(9) 0.0069(7) 0.0076(7) -0.0012(7)
C00J 0.0452(10) 0.0418(10) 0.0367(9) -0.0077(8) 0.0069(8) -0.0041(8)
C00K 0.0382(9) 0.0462(11) 0.0321(8) -0.0037(8) 0.0013(7) -0.0019(8)
C00L 0.0347(9) 0.0459(11) 0.0451(10) -0.0042(8) 0.0065(8) -0.0005(8)
C00M 0.0410(10) 0.0457(11) 0.0474(10) 0.0053(8) 0.0140(8) -0.0076(8)
C00N 0.0412(10) 0.0416(11) 0.0477(10) -0.0033(8) 0.0111(8) -0.0034(8)
C00O 0.0418(10) 0.0479(11) 0.0452(10) 0.0098(8) 0.0044(8) 0.0001(8)
C00P 0.0416(10) 0.0438(11) 0.0470(10) 0.0050(8) 0.0127(8) 0.0039(8)
C00Q 0.0399(10) 0.0465(11) 0.0465(10) -0.0063(8) 0.0118(8) -0.0009(8)
C00R 0.0510(11) 0.0395(11) 0.0514(11) 0.0071(9) 0.0172(9) -0.0039(9)
C00S 0.0374(10) 0.0561(12) 0.0554(11) 0.0003(10) 0.0137(9) -0.0065(9)
C00T 0.0396(10) 0.0683(14) 0.0505(11) -0.0012(10) 0.0182(9) -0.0011(10)
C00U 0.0445(11) 0.0571(13) 0.0661(13) 0.0119(10) 0.0199(10) 0.0124(10)
C00V 0.0578(13) 0.0429(11) 0.0574(12) 0.0019(9) 0.0167(10) 0.0014(9)
C00W 0.0382(10) 0.0552(12) 0.0575(12) -0.0041(10) 0.0189(9) -0.0093(9)
C00X 0.0451(11) 0.0586(13) 0.0517(11) -0.0132(10) 0.0168(9) -0.0003(10)
C00Y 0.0464(11) 0.0543(13) 0.0536(11) 0.0101(10) -0.0048(9) -0.0133(10)
C00Z 0.0519(12) 0.0445(11) 0.0564(12) 0.0067(9) -0.0059(10) 0.0003(9)
C010 0.0436(11) 0.0650(14) 0.0586(12) 0.0168(11) -0.0042(10) 0.0012(10)
C011 0.0622(14) 0.0683(15) 0.0544(12) 0.0047(11) 0.0244(11) -0.0075(12)
C012 0.0753(15) 0.0536(13) 0.0407(10) 0.0014(9) 0.0026(10) 0.0043(11)
C013 0.0573(13) 0.0523(13) 0.0816(17) 0.0104(12) 0.0172(12) 0.0088(11)
C014 0.0398(11) 0.0835(17) 0.0658(14) -0.0293(13) 0.0125(10) -0.0048(11)
C015 0.0373(11) 0.0692(15) 0.0811(16) 0.0243(13) 0.0088(11) 0.0109(10)
C016 0.0761(15) 0.0551(13) 0.0468(11) -0.0223(10) 0.0018(11) -0.0024(11)
C017 0.0560(13) 0.0810(17) 0.0425(11) -0.0021(11) 0.0031(10) -0.0217(12)
C018 0.0655(14) 0.0500(13) 0.0717(15) -0.0084(11) 0.0121(12) -0.0030(11)
C019 0.0644(15) 0.0604(15) 0.0702(15) -0.0081(12) -0.0091(12) 0.0137(12)
C01A 0.0685(15) 0.0616(14) 0.0623(14) 0.0067(11) 0.0076(12) -0.0214(12)
C01B 0.0650(15) 0.0759(17) 0.0730(16) 0.0288(14) 0.0088(13) 0.0006(13)
C01C 0.0768(17) 0.094(2) 0.0502(13) 0.0196(13) 0.0093(12) -0.0124(15)
C01D 0.0376(11) 0.0654(16) 0.114(2) 0.0013(15) -0.0147(13) -0.0003(11)
C01E 0.109(2) 0.0692(16) 0.0417(11) 0.0071(11) -0.0134(13) 0.0034(15)
C01F 0.113(2) 0.0497(15) 0.104(2) 0.0145(15) -0.0386(19) 0.0094(15)
C01G 0.0667(18) 0.133(3) 0.117(3) -0.070(2) 0.0109(17) 0.0139(19)

loop_
_atom_type_symbol
_atom_type_description
_atom_type_scat_dispersion_real
_atom_type_scat_dispersion_imag
_atom_type_scat_source
C C 0.0181 0.0091 'International Tables Vol C Tables 4.2.6.8 and 6.1.1.4'
H H 0.0000 0.0000 'International Tables Vol C Tables 4.2.6.8 and 6.1.1.4'
N N 0.0311 0.0180 'International Tables Vol C Tables 4.2.6.8 and 6.1.1.4'
O O 0.0492 0.0322 'International Tables Vol C Tables 4.2.6.8 and 6.1.1.4'
S S 0.3331 0.5567 'International Tables Vol C Tables 4.2.6.8 and 6.1.1.4'
Si Si 0.2541 0.3302 'International Tables Vol C Tables 4.2.6.8 and 6.1.1.4'

loop_
_geom_angle_atom_site_label_1
_geom_angle_atom_site_label_2
_geom_angle_atom_site_label_3
_geom_angle
O009 S001 O008 120.87(12)
O009 S001 N00A 105.77(9)
O008 S001 N00A 106.90(10)
O009 S001 C00M 108.16(11)
O008 S001 C00M 108.76(10)
N00A S001 C00M 105.32(9)
O004 Si02 C01D 112.11(10)
O004 Si02 C01E 111.57(10)
C01D Si02 C01E 108.87(14)
O004 Si02 C00Z 102.88(8)
C01D Si02 C00Z 112.15(12)
C01E Si02 C00Z 109.17(12)
C00B O003 C00W 115.73(14)
C00G O004 Si02 133.39(10)
C00D O005 C016 114.92(15)
C00N N00A C00R 119.97(16)
C00N N00A S001 113.58(14)
C00R N00A S001 116.28(13)
O006 C00B O003 123.40(16)
O006 C00B C00C 126.21(15)
O003 C00B C00C 110.30(13)
C00B C00C C00D 107.32(13)
C00B C00C C00G 110.03(13)
C00D C00C C00G 110.27(13)
C00B C00C C00H 110.54(13)
C00D C00C C00H 107.80(13)
C00G C00C C00H 110.80(13)
O007 C00D O005 123.01(16)
O007 C00D C00C 124.87(17)
O005 C00D C00C 112.12(14)
C00L C00E C00Q 117.06(17)
C00L C00E C00G 123.35(16)
C00Q C00E C00G 119.57(16)
C00N C00F C00J 118.16(17)
C00N C00F C00H 124.95(17)
C00J C00F C00H 116.62(15)
O004 C00G C00E 108.27(14)
O004 C00G C00K 109.39(13)
C00E C00G C00K 112.92(14)
O004 C00G C00C 106.10(13)
C00E C00G C00C 109.62(13)
C00K C00G C00C 110.30(14)
C00F C00H C00I 111.68(14)
C00F C00H C00C 112.40(14)
C00I C00H C00C 111.94(14)
C00F C00H H00H 106.8
C00I C00H H00H 106.8
C00C C00H H00H 106.8
C00O C00I C00P 118.39(18)
C00O C00I C00H 120.80(17)
C00P C00I C00H 120.79(16)
C00F C00J C00K 110.84(15)
C00F C00J H00A 109.5
C00K C00J H00A 109.5
C00F C00J H00B 109.5
C00K C00J H00B 109.5
H00A C00J H00B 108.1
C00J C00K C00G 116.46(14)
C00J C00K H00C 108.2
C00G C00K H00C 108.2
C00J C00K H00D 108.2
C00G C00K H00D 108.2
H00C C00K H00D 107.3
C00S C00L C00E 121.37(18)
C00S C00L H00L 119.3
C00E C00L H00L 119.3
C00Y C00M C012 120.4(2)
C00Y C00M S001 120.03(17)
C012 C00M S001 119.46(16)
C00F C00N N00A 126.31(18)
C00F C00N H00N 116.8
N00A C00N H00N 116.8
C00I C00O C010 120.6(2)
C00I C00O H00O 119.7
C010 C00O H00O 119.7
C00U C00P C00I 120.7(2)
C00U C00P H00P 119.7
C00I C00P H00P 119.7
C00X C00Q C00E 121.51(19)
C00X C00Q H00Q 119.2
C00E C00Q H00Q 119.2
C00V C00R C011 120.4(2)
C00V C00R N00A 120.18(19)
C011 C00R N00A 119.5(2)
C00T C00S C00L 120.4(2)
C00T C00S H00S 119.8
C00L C00S H00S 119.8
C00S C00T C00X 119.24(19)
C00S C00T H00T 120.4
C00X C00T H00T 120.4
C015 C00U C00P 120.4(2)
C015 C00U H00U 119.8
C00P C00U H00U 119.8
C00R C00V C013 119.6(2)
C00R C00V H00V 120.2
C013 C00V H00V 120.2
O003 C00W H00E 109.5
O003 C00W H00F 109.5
H00E C00W H00F 109.5
O003 C00W H00G 109.5
H00E C00W H00G 109.5
H00F C00W H00G 109.5
C00Q C00X C00T 120.4(2)
C00Q C00X H00X 119.8
C00T C00X H00X 119.8
C017 C00Y C00M 119.2(2)
C017 C00Y H00Y 120.4
C00M C00Y H00Y 120.4
C01A C00Z C01F 109.2(2)
C01A C00Z C018 108.37(19)
C01F C00Z C018 109.3(2)
C01A C00Z Si02 108.23(16)
C01F C00Z Si02 110.30(17)
C018 C00Z Si02 111.37(16)
C015 C010 C00O 120.2(2)
C015 C010 H010 119.9
C00O C010 H010 119.9
C00R C011 C01C 118.8(2)
C00R C011 H011 120.6
C01C C011 H011 120.6
C019 C012 C00M 119.2(2)
C019 C012 H012 120.4
C00M C012 H012 120.4
C01B C013 C00V 120.9(2)
C01B C013 H013 119.6
C00V C013 H013 119.6
C017 C014 C019 118.1(2)
C017 C014 C01G 121.9(3)
C019 C014 C01G 120.0(3)
C00U C015 C010 119.7(2)
C00U C015 H015 120.1
C010 C015 H015 120.1
O005 C016 H01A 109.5
O005 C016 H01B 109.5
H01A C016 H01B 109.5
O005 C016 H01C 109.5
H01A C016 H01C 109.5
H01B C016 H01C 109.5
C014 C017 C00Y 121.6(2)
C014 C017 H017 119.2
C00Y C017 H017 119.2
C00Z C018 H01D 109.5
C00Z C018 H01E 109.5
H01D C018 H01E 109.5
C00Z C018 H01F 109.5
H01D C018 H01F 109.5
H01E C018 H01F 109.5
C012 C019 C014 121.4(2)
C012 C019 H019 119.3
C014 C019 H019 119.3
C00Z C01A H01G 109.5
C00Z C01A H01H 109.5
H01G C01A H01H 109.5
C00Z C01A H01I 109.5
H01G C01A H01I 109.5
H01H C01A H01I 109.5
C013 C01B C01C 119.8(3)
C013 C01B H01J 120.1
C01C C01B H01J 120.1
C01B C01C C011 120.5(2)
C01B C01C H01K 119.7
C011 C01C H01K 119.7
Si02 C01D H01L 109.5
Si02 C01D H01M 109.5
H01L C01D H01M 109.5
Si02 C01D H01N 109.5
H01L C01D H01N 109.5
H01M C01D H01N 109.5
Si02 C01E H01O 109.5
Si02 C01E H01P 109.5
H01O C01E H01P 109.5
Si02 C01E H01Q 109.5
H01O C01E H01Q 109.5
H01P C01E H01Q 109.5
C00Z C01F H01R 109.5
C00Z C01F H01S 109.5
H01R C01F H01S 109.5
C00Z C01F H01T 109.5
H01R C01F H01T 109.5
H01S C01F H01T 109.5
C014 C01G H01U 109.5
C014 C01G H01V 109.5
H01U C01G H01V 109.5
C014 C01G H01W 109.5
H01U C01G H01W 109.5
H01V C01G H01W 109.5

loop_
_geom_bond_atom_site_label_1
_geom_bond_atom_site_label_2
_geom_bond_distance
S001 O009 1.4268(19)
S001 O008 1.4278(18)
S001 N00A 1.6724(17)
S001 C00M 1.759(2)
Si02 O004 1.6509(12)
Si02 C01D 1.859(3)
Si02 C01E 1.867(3)
Si02 C00Z 1.887(2)
O003 C00B 1.336(2)
O003 C00W 1.446(2)
O004 C00G 1.419(2)
O005 C00D 1.336(2)
O005 C016 1.440(2)
O006 C00B 1.197(2)
O007 C00D 1.204(2)
N00A C00N 1.434(3)
N00A C00R 1.450(3)
C00B C00C 1.540(2)
C00C C00D 1.544(2)
C00C C00G 1.584(2)
C00C C00H 1.586(2)
C00E C00L 1.393(3)
C00E C00Q 1.399(3)
C00E C00G 1.541(2)
C00F C00N 1.324(3)
C00F C00J 1.499(3)
C00F C00H 1.517(2)
C00G C00K 1.553(2)
C00H C00I 1.533(2)
C00H H00H 1.0000
C00I C00O 1.386(3)
C00I C00P 1.398(3)
C00J C00K 1.531(3)
C00J H00A 0.9900
C00J H00B 0.9900
C00K H00C 0.9900
C00K H00D 0.9900
C00L C00S 1.386(3)
C00L H00L 0.9500
C00M C00Y 1.380(3)
C00M C012 1.385(3)
C00N H00N 0.9500
C00O C010 1.392(3)
C00O H00O 0.9500
C00P C00U 1.384(3)
C00P H00P 0.9500
C00Q C00X 1.380(3)
C00Q H00Q 0.9500
C00R C00V 1.378(3)
C00R C011 1.385(3)
C00S C00T 1.377(3)
C00S H00S 0.9500
C00T C00X 1.382(3)
C00T H00T 0.9500
C00U C015 1.377(4)
C00U H00U 0.9500
C00V C013 1.382(3)
C00V H00V 0.9500
C00W H00E 0.9800
C00W H00F 0.9800
C00W H00G 0.9800
C00X H00X 0.9500
C00Y C017 1.377(4)
C00Y H00Y 0.9500
C00Z C01A 1.527(3)
C00Z C01F 1.530(3)
C00Z C018 1.532(3)
C010 C015 1.380(4)
C010 H010 0.9500
C011 C01C 1.397(4)
C011 H011 0.9500
C012 C019 1.370(3)
C012 H012 0.9500
C013 C01B 1.364(4)
C013 H013 0.9500
C014 C017 1.376(4)
C014 C019 1.391(3)
C014 C01G 1.510(4)
C015 H015 0.9500
C016 H01A 0.9800
C016 H01B 0.9800
C016 H01C 0.9800
C017 H017 0.9500
C018 H01D 0.9800
C018 H01E 0.9800
C018 H01F 0.9800
C019 H019 0.9500
C01A H01G 0.9800
C01A H01H 0.9800
C01A H01I 0.9800
C01B C01C 1.373(4)
C01B H01J 0.9500
C01C H01K 0.9500
C01D H01L 0.9800
C01D H01M 0.9800
C01D H01N 0.9800
C01E H01O 0.9800
C01E H01P 0.9800
C01E H01Q 0.9800
C01F H01R 0.9800
C01F H01S 0.9800
C01F H01T 0.9800
C01G H01U 0.9800
C01G H01V 0.9800
C01G H01W 0.9800

loop_
_geom_hbond_atom_site_label_D
_geom_hbond_atom_site_label_H
_geom_hbond_atom_site_label_A
_geom_hbond_distance_DH
_geom_hbond_distance_HA
_geom_hbond_distance_DA
_geom_hbond_angle_DHA
_geom_hbond_site_symmetry_A
C00W H00F O006 0.98 2.51 3.365(2) 145.1 3_666

loop_
_geom_torsion_atom_site_label_1
_geom_torsion_atom_site_label_2
_geom_torsion_atom_site_label_3
_geom_torsion_atom_site_label_4
_geom_torsion
C01D Si02 O004 C00G -46.29(19)
C01E Si02 O004 C00G 76.12(18)
C00Z Si02 O004 C00G -166.97(16)
O009 S001 N00A C00N 41.00(17)
O008 S001 N00A C00N 171.02(14)
C00M S001 N00A C00N -73.40(15)
O009 S001 N00A C00R -173.57(16)
O008 S001 N00A C00R -43.56(17)
C00M S001 N00A C00R 72.02(16)
C00W O003 C00B O006 5.5(3)
C00W O003 C00B C00C -171.23(15)
O006 C00B C00C C00D 150.56(18)
O003 C00B C00C C00D -32.82(18)
O006 C00B C00C C00G 30.6(2)
O003 C00B C00C C00G -152.82(14)
O006 C00B C00C C00H -92.1(2)
O003 C00B C00C C00H 84.49(16)
C016 O005 C00D O007 -3.0(3)
C016 O005 C00D C00C 176.82(16)
C00B C00C C00D O007 130.84(18)
C00G C00C C00D O007 -109.32(19)
C00H C00C C00D O007 11.7(2)
C00B C00C C00D O005 -49.03(18)
C00G C00C C00D O005 70.81(18)
C00H C00C C00D O005 -168.12(14)
Si02 O004 C00G C00E 78.17(17)
Si02 O004 C00G C00K -45.3(2)
Si02 O004 C00G C00C -164.23(12)
C00L C00E C00G O004 -146.71(16)
C00Q C00E C00G O004 31.9(2)
C00L C00E C00G C00K -25.4(2)
C00Q C00E C00G C00K 153.22(17)
C00L C00E C00G C00C 97.97(19)
C00Q C00E C00G C00C -83.4(2)
C00B C00C C00G O004 53.98(16)
C00D C00C C00G O004 -64.21(17)
C00H C00C C00G O004 176.53(12)
C00B C00C C00G C00E 170.68(14)
C00D C00C C00G C00E 52.49(18)
C00H C00C C00G C00E -66.78(17)
C00B C00C C00G C00K -64.39(18)
C00D C00C C00G C00K 177.42(14)
C00H C00C C00G C00K 58.16(17)
C00N C00F C00H C00I -85.2(2)
C00J C00F C00H C00I 100.90(18)
C00N C00F C00H C00C 147.99(18)
C00J C00F C00H C00C -25.9(2)
C00B C00C C00H C00F 90.20(16)
C00D C00C C00H C00F -152.79(14)
C00G C00C C00H C00F -32.05(18)
C00B C00C C00H C00I -36.44(18)
C00D C00C C00H C00I 80.56(16)
C00G C00C C00H C00I -158.69(14)
C00F C00H C00I C00O 144.53(17)
C00C C00H C00I C00O -88.4(2)
C00F C00H C00I C00P -37.0(2)
C00C C00H C00I C00P 90.0(2)
C00N C00F C00J C00K -116.10(19)
C00H C00F C00J C00K 58.2(2)
C00F C00J C00K C00G -28.7(2)
O004 C00G C00K C00J -143.28(16)
C00E C00G C00K C00J 96.08(19)
C00C C00G C00K C00J -26.9(2)
C00Q C00E C00L C00S 1.1(3)
C00G C00E C00L C00S 179.76(17)
O009 S001 C00M C00Y -24.7(2)
O008 S001 C00M C00Y -157.66(17)
N00A S001 C00M C00Y 88.06(18)
O009 S001 C00M C012 158.95(18)
O008 S001 C00M C012 26.0(2)
N00A S001 C00M C012 -88.32(18)
C00J C00F C00N N00A 169.77(18)
C00H C00F C00N N00A -4.0(3)
C00R N00A C00N C00F 65.0(3)
S001 N00A C00N C00F -151.02(17)
C00P C00I C00O C010 -1.4(3)
C00H C00I C00O C010 177.07(18)
C00O C00I C00P C00U 2.0(3)
C00H C00I C00P C00U -176.54(18)
C00L C00E C00Q C00X 0.2(3)
C00G C00E C00Q C00X -178.54(18)
C00N N00A C00R C00V 38.3(3)
S001 N00A C00R C00V -104.85(19)
C00N N00A C00R C011 -141.7(2)
S001 N00A C00R C011 75.2(2)
C00E C00L C00S C00T -1.5(3)
C00L C00S C00T C00X 0.6(3)
C00I C00P C00U C015 -0.8(3)
C011 C00R C00V C013 0.4(3)
N00A C00R C00V C013 -179.55(19)
C00E C00Q C00X C00T -1.1(3)
C00S C00T C00X C00Q 0.7(3)
C012 C00M C00Y C017 0.5(3)
S001 C00M C00Y C017 -175.82(16)
O004 Si02 C00Z C01A -57.48(16)
C01D Si02 C00Z C01A -178.14(17)
C01E Si02 C00Z C01A 61.12(18)
O004 Si02 C00Z C01F -176.9(2)
C01D Si02 C00Z C01F 62.4(3)
C01E Si02 C00Z C01F -58.3(3)
O004 Si02 C00Z C018 61.54(17)
C01D Si02 C00Z C018 -59.12(19)
C01E Si02 C00Z C018 -179.86(17)
C00I C00O C010 C015 -0.2(3)
C00V C00R C011 C01C 0.5(3)
N00A C00R C011 C01C -179.6(2)
C00Y C00M C012 C019 0.7(3)
S001 C00M C012 C019 177.0(2)
C00R C00V C013 C01B -1.1(4)
C00P C00U C015 C010 -0.9(4)
C00O C010 C015 C00U 1.4(4)
C019 C014 C017 C00Y -0.3(4)
C01G C014 C017 C00Y -179.5(3)
C00M C00Y C017 C014 -0.7(3)
C00M C012 C019 C014 -1.7(4)
C017 C014 C019 C012 1.6(4)
C01G C014 C019 C012 -179.3(3)
C00V C013 C01B C01C 0.9(4)
C013 C01B C01C C011 -0.1(4)
C00R C011 C01C C01B -0.6(4)
